data_2209233
loop_
_publ_author_name
'Nair, Sreekumari P.'
'Mirkovic, Tihana'
'Scholes, Gregory D.'
'Lough, Alan J.'

_publ_section_title
;Poly[(\m~3~-<i>O</i>-ethyl
 dithiocarbonato-\k^5^<i>O</i>,<i>S</i>:<i>S</i>,<i>S</i>':<i>S</i>')[(1,10-phenanthroline-\k^2^<i>N</i>,<i>N</i>')potassium(I)]]
;
_journal_issue 6
_journal_name_full 'Acta Crystallographica Section E'
_journal_page_first m1317
_journal_page_last m1319
_journal_paper_doi 10.1107/S1600536806017636
_journal_volume 62
_journal_year 2006
_chemical_formula_iupac '[K (C3 H5 O S2) (C12 H8 N2)]'
_chemical_formula_moiety 'C15 H13 K N2 O S2'
_chemical_formula_sum 'C15 H13 K N2 O S2'
_chemical_formula_weight 340.49
_chemical_name_systematic
;
Poly[(O-ethyl
 dithiocarbonate-\k3S,S',O)(1,10-phenanthroline-\k2N,N')potassium(I)]
;
_space_group_IT_number 2
_symmetry_cell_setting triclinic
_symmetry_space_group_name_Hall '-P 1'
_symmetry_space_group_name_H-M 'P -1'
_atom_sites_solution_hydrogens geom
_atom_sites_solution_primary direct
_atom_sites_solution_secondary difmap
_cell_angle_alpha 64.580(3)
_cell_angle_beta 89.405(4)
_cell_angle_gamma 80.336(5)
_cell_formula_units_Z 2
_cell_length_a 6.7148(5)
_cell_length_b 10.5307(7)
_cell_length_c 12.2614(9)
_cell_measurement_reflns_used 6420
_cell_measurement_temperature 150.0(10)
_cell_measurement_theta_max 27.5
_cell_measurement_theta_min 4.1
_cell_volume 770.12(10)
_computing_cell_refinement 'Denzo-SMN (Otwinowski & Minor, 1997)'
_computing_data_collection 'Collect (Nonius, 2002)'
_computing_data_reduction Denzo-SMN
_computing_molecular_graphics SHELXTL/PC
_computing_publication_material SHELXTL/PC
_computing_structure_refinement 'SHELXTL/PC (Sheldrick, 2001)'
_computing_structure_solution 'SIR92 (Altomare <i>et al.</i>,  1994)'
_diffrn_ambient_temperature 150.0(10)
_diffrn_detector_area_resol_mean 9
_diffrn_measured_fraction_theta_full 0.988
_diffrn_measured_fraction_theta_max 0.974
_diffrn_measurement_device_type 'Nonius KappaCCD'
_diffrn_measurement_method '\f scans and \w scans with \k offsets'
_diffrn_radiation_monochromator graphite
_diffrn_radiation_source 'fine-focus sealed tube'
_diffrn_radiation_type MoK\a
_diffrn_radiation_wavelength 0.71073
_diffrn_reflns_av_R_equivalents 0.0790
_diffrn_reflns_av_sigmaI/netI 0.0807
_diffrn_reflns_limit_h_max 8
_diffrn_reflns_limit_h_min -8
_diffrn_reflns_limit_k_max 12
_diffrn_reflns_limit_k_min -13
_diffrn_reflns_limit_l_max 15
_diffrn_reflns_limit_l_min -15
_diffrn_reflns_number 8041
_diffrn_reflns_theta_full 27.52
_diffrn_reflns_theta_max 27.52
_diffrn_reflns_theta_min 4.09
_diffrn_standards_decay_% 0
_diffrn_standards_interval_count 0
_diffrn_standards_interval_time 0
_diffrn_standards_number 0
_exptl_absorpt_coefficient_mu 0.615
_exptl_absorpt_correction_T_max 0.955
_exptl_absorpt_correction_T_min 0.542
_exptl_absorpt_correction_type multi-scan
_exptl_absorpt_process_details
;
SORTAV (Blessing, 1995)
;
_exptl_crystal_colour colourless
_exptl_crystal_density_diffrn 1.468
_exptl_crystal_density_method 'not measured'
_exptl_crystal_description needle
_exptl_crystal_F_000 352
_exptl_crystal_size_max 0.20
_exptl_crystal_size_mid 0.10
_exptl_crystal_size_min 0.08
_refine_diff_density_max 0.767
_refine_diff_density_min -0.530
_refine_ls_extinction_method none
_refine_ls_goodness_of_fit_ref 1.040
_refine_ls_hydrogen_treatment constr
_refine_ls_matrix_type full
_refine_ls_number_parameters 190
_refine_ls_number_reflns 3442
_refine_ls_number_restraints 0
_refine_ls_restrained_S_all 1.040
_refine_ls_R_factor_all 0.0895
_refine_ls_R_factor_gt 0.0545
_refine_ls_shift/su_max 0.001
_refine_ls_shift/su_mean 0.000
_refine_ls_structure_factor_coef Fsqd
_refine_ls_weighting_details 'calc w=1/[\s^2^(Fo^2^)+(0.0804P)^2^+0.0809P] where P=(Fo^2^+2Fc^2^)/3'
_refine_ls_weighting_scheme calc
_refine_ls_wR_factor_gt 0.1344
_refine_ls_wR_factor_ref 0.1577
_reflns_number_gt 2371
_reflns_number_total 3442
_reflns_threshold_expression I>2\s(I)
_cod_data_source_file kj2005.cif
_cod_data_source_block I
_cod_depositor_comments
;
The following automatic conversions were performed:
'_geom_angle_publ_flag' value 'Y' changed to 'y' according to
'/home/saulius/struct/CIF-dictionaries/cif_core.dic' dictionary named
'cif_core.dic' version 2.4.1 from 2010-06-29 (5 times).

Automatic conversion script
Id: cif_fix_enum 1527 2010-12-29 10:47:43Z saulius 

The following automatic conversions were performed:

'_geom_angle_publ_flag' value 'Y' changed to 'y' according to
/home/saulius/struct/CIF-dictionaries/cif_core.dic dictionary named
'cif_core.dic' version 2.4.1 from 2010-06-29 (5 times).

Automatic conversion script
Id: cif_fix_values 1715 2011-07-08 13:25:40Z adriana 
;
_cod_database_code 2209233
_cod_database_fobs_code 2209233

loop_
_symmetry_equiv_pos_as_xyz
'x, y, z'
'-x, -y, -z'

loop_
_atom_site_type_symbol
_atom_site_label
_atom_site_fract_x
_atom_site_fract_y
_atom_site_fract_z
_atom_site_U_iso_or_equiv
_atom_site_adp_type
_atom_site_calc_flag
_atom_site_refinement_flags
_atom_site_occupancy
K K1 0.30484(10) 0.05784(7) 0.84773(5) 0.0293(2) Uani d . 1
S S1 0.30209(14) 0.22110(9) 1.02625(7) 0.0381(3) Uani d . 1
S S2 0.19758(12) -0.07014(8) 1.15529(7) 0.0322(2) Uani d . 1
O O1 -0.0621(4) 0.1586(2) 1.0921(2) 0.0435(6) Uani d . 1
N N1 0.2568(4) 0.1077(3) 0.6022(2) 0.0292(6) Uani d . 1
N N2 0.2642(4) 0.3366(3) 0.6532(2) 0.0263(6) Uani d . 1
C C1 0.2500(5) -0.0017(3) 0.5752(3) 0.0330(7) Uani d . 1
H H1A 0.2467 -0.0927 0.6399 0.040 Uiso calc R 1
C C2 0.2476(5) 0.0098(4) 0.4573(3) 0.0373(8) Uani d . 1
H H2A 0.2397 -0.0710 0.4428 0.045 Uiso calc R 1
C C3 0.2567(5) 0.1388(3) 0.3635(3) 0.0336(7) Uani d . 1
H H3A 0.2601 0.1483 0.2829 0.040 Uiso calc R 1
C C4 0.2610(4) 0.2575(3) 0.3870(3) 0.0280(7) Uani d . 1
C C5 0.2604(5) 0.3980(3) 0.2914(3) 0.0328(7) Uani d . 1
H H5A 0.2669 0.4106 0.2100 0.039 Uiso calc R 1
C C6 0.2506(5) 0.5123(3) 0.3159(3) 0.0309(7) Uani d . 1
H H6A 0.2435 0.6048 0.2512 0.037 Uiso calc R 1
C C7 0.2508(4) 0.4959(3) 0.4384(3) 0.0278(7) Uani d . 1
C C8 0.2389(5) 0.6133(3) 0.4658(3) 0.0297(7) Uani d . 1
H H8A 0.2293 0.7073 0.4028 0.036 Uiso calc R 1
C C9 0.2411(5) 0.5906(3) 0.5848(3) 0.0307(7) Uani d . 1
H H9A 0.2328 0.6685 0.6054 0.037 Uiso calc R 1
C C10 0.2559(5) 0.4510(3) 0.6751(3) 0.0291(7) Uani d . 1
H H10A 0.2603 0.4367 0.7571 0.035 Uiso calc R 1
C C11 0.2589(4) 0.3596(3) 0.5350(2) 0.0243(6) Uani d . 1
C C12 0.2622(4) 0.2369(3) 0.5088(2) 0.0252(6) Uani d . 1
C C13 0.1384(5) 0.1085(3) 1.0897(2) 0.0285(7) Uani d . 1
C C14 -0.1523(7) 0.3072(4) 1.0281(4) 0.0627(12) Uani d . 1
H H14A -0.2604 0.3186 0.9687 0.075 Uiso calc R 1
H H14B -0.0484 0.3625 0.9834 0.075 Uiso calc R 1
C C15 -0.2372(8) 0.3624(4) 1.1119(4) 0.0647(12) Uani d . 1
H H15A -0.2968 0.4638 1.0669 0.097 Uiso calc R 1
H H15B -0.1299 0.3516 1.1704 0.097 Uiso calc R 1
H H15C -0.3421 0.3091 1.1548 0.097 Uiso calc R 1

loop_
_atom_site_aniso_label
_atom_site_aniso_U_11
_atom_site_aniso_U_22
_atom_site_aniso_U_33
_atom_site_aniso_U_12
_atom_site_aniso_U_13
_atom_site_aniso_U_23
K1 0.0321(4) 0.0308(4) 0.0230(3) -0.0058(3) 0.0029(3) -0.0096(3)
S1 0.0512(6) 0.0314(5) 0.0315(4) -0.0153(4) 0.0089(4) -0.0108(4)
S2 0.0337(5) 0.0239(4) 0.0332(4) -0.0035(3) 0.0043(3) -0.0076(3)
O1 0.0445(15) 0.0261(12) 0.0414(13) 0.0040(11) 0.0146(11) -0.0014(11)
N1 0.0312(15) 0.0271(14) 0.0279(13) -0.0024(11) 0.0020(11) -0.0117(12)
N2 0.0263(13) 0.0285(14) 0.0246(12) -0.0043(11) 0.0034(10) -0.0123(11)
C1 0.0386(19) 0.0260(17) 0.0336(16) -0.0042(14) -0.0009(14) -0.0127(14)
C2 0.042(2) 0.0347(19) 0.0426(18) -0.0036(15) 0.0007(15) -0.0245(16)
C3 0.0361(18) 0.0374(19) 0.0305(15) -0.0003(15) 0.0016(13) -0.0200(15)
C4 0.0221(16) 0.0327(17) 0.0264(14) 0.0003(13) 0.0021(12) -0.0121(13)
C5 0.0344(18) 0.0381(19) 0.0208(14) -0.0026(14) 0.0025(13) -0.0093(14)
C6 0.0326(17) 0.0303(17) 0.0211(14) -0.0044(13) -0.0004(12) -0.0034(13)
C7 0.0257(16) 0.0292(16) 0.0260(15) -0.0031(13) 0.0023(12) -0.0104(13)
C8 0.0295(17) 0.0234(15) 0.0298(15) -0.0021(13) -0.0006(13) -0.0064(13)
C9 0.0323(18) 0.0248(16) 0.0360(17) -0.0026(13) 0.0042(14) -0.0150(14)
C10 0.0290(17) 0.0338(17) 0.0265(15) -0.0043(13) 0.0029(13) -0.0156(14)
C11 0.0222(15) 0.0255(16) 0.0241(14) -0.0028(12) 0.0043(12) -0.0105(13)
C12 0.0227(15) 0.0267(16) 0.0231(14) -0.0020(12) 0.0001(11) -0.0087(13)
C13 0.0373(18) 0.0294(16) 0.0184(13) -0.0040(14) 0.0039(12) -0.0109(13)
C14 0.073(3) 0.035(2) 0.049(2) 0.012(2) 0.021(2) 0.0024(19)
C15 0.095(4) 0.033(2) 0.060(3) 0.006(2) -0.003(2) -0.021(2)

loop_
_atom_type_symbol
_atom_type_description
_atom_type_scat_dispersion_real
_atom_type_scat_dispersion_imag
_atom_type_scat_source
C C 0.0033 0.0016 'International Tables Vol C Tables 4.2.6.8 and 6.1.1.4'
H H 0.0000 0.0000 'International Tables Vol C Tables 4.2.6.8 and 6.1.1.4'
O O 0.0106 0.0060 'International Tables Vol C Tables 4.2.6.8 and 6.1.1.4'
N N 0.0061 0.0033 'International Tables Vol C Tables 4.2.6.8 and 6.1.1.4'
K K 0.2009 0.2494 'International Tables Vol C Tables 4.2.6.8 and 6.1.1.4'
S S 0.1246 0.1234 'International Tables Vol C Tables 4.2.6.8 and 6.1.1.4'

loop_
_geom_angle_atom_site_label_1
_geom_angle_atom_site_label_2
_geom_angle_atom_site_label_3
_geom_angle_site_symmetry_1
_geom_angle_site_symmetry_3
_geom_angle
_geom_angle_publ_flag
N1 K1 N2 . . 57.77(7) y
N1 K1 O1 . 2_557 88.23(7) y
N2 K1 O1 . 2_557 131.57(7) y
N1 K1 S1 . . 143.08(6) y
N2 K1 S1 . . 85.51(5) y
O1 K1 S1 2_557 . 117.50(5) y
N1 K1 S2 . 2_557 84.61(5) y
N2 K1 S2 . 2_557 92.25(5) y
O1 K1 S2 2_557 2_557 47.47(5) y
S1 K1 S2 . 2_557 93.88(3) y
N1 K1 S2 . 2_657 95.36(6) y
N2 K1 S2 . 2_657 84.39(5) y
O1 K1 S2 2_557 2_657 136.51(5) y
S1 K1 S2 . 2_657 83.74(2) y
S2 K1 S2 2_557 2_657 176.02(3) y
N1 K1 S1 . 2_657 105.62(6) y
N2 K1 S1 . 2_657 133.82(5) y
O1 K1 S1 2_557 2_657 84.81(5) y
S1 K1 S1 . 2_657 102.86(2) y
S2 K1 S1 2_557 2_657 131.39(3) y
S2 K1 S1 2_657 2_657 52.44(2) y
N1 K1 S2 . . 156.96(6) ?
N2 K1 S2 . . 133.38(5) ?
O1 K1 S2 2_557 . 69.80(5) ?
S1 K1 S2 . . 51.69(2) ?
S2 K1 S2 2_557 . 75.51(2) ?
S2 K1 S2 2_657 . 105.28(2) ?
C13 K1 S2 . . 27.92(5) ?
S1 K1 S2 2_657 . 80.00(2) ?
C13 S1 K1 . . 77.65(10) ?
C13 S1 K1 . 2_657 89.63(11) ?
K1 S1 K1 . 2_657 77.14(3) ?
C13 S2 K1 . 2_557 84.95(11) ?
C13 S2 K1 . 2_657 91.13(11) ?
K1 S2 K1 2_557 2_657 176.02(3) ?
C13 S2 K1 . . 71.04(10) ?
K1 S2 K1 2_557 . 104.49(2) ?
K1 S2 K1 2_657 . 74.72(2) ?
C13 O1 C14 . . 122.8(3) ?
C13 O1 K1 . 2_557 112.75(17) ?
C14 O1 K1 . 2_557 120.4(2) ?
C1 N1 C12 . . 117.4(3) ?
C1 N1 K1 . . 119.8(2) ?
C12 N1 K1 . . 122.42(17) ?
C10 N2 C11 . . 117.0(3) ?
C10 N2 K1 . . 120.61(18) ?
C11 N2 K1 . . 122.35(18) ?
N1 C1 C2 . . 123.9(3) ?
N1 C1 H1A . . 118.1 ?
C2 C1 H1A . . 118.1 ?
C3 C2 C1 . . 118.9(3) ?
C3 C2 H2A . . 120.6 ?
C1 C2 H2A . . 120.6 ?
C2 C3 C4 . . 119.4(3) ?
C2 C3 H3A . . 120.3 ?
C4 C3 H3A . . 120.3 ?
C3 C4 C12 . . 118.1(3) ?
C3 C4 C5 . . 122.0(3) ?
C12 C4 C5 . . 119.8(3) ?
C6 C5 C4 . . 120.8(3) ?
C6 C5 H5A . . 119.6 ?
C4 C5 H5A . . 119.6 ?
C5 C6 C7 . . 121.0(3) ?
C5 C6 H6A . . 119.5 ?
C7 C6 H6A . . 119.5 ?
C8 C7 C11 . . 118.1(3) ?
C8 C7 C6 . . 121.9(3) ?
C11 C7 C6 . . 120.0(3) ?
C9 C8 C7 . . 119.1(3) ?
C9 C8 H8A . . 120.4 ?
C7 C8 H8A . . 120.4 ?
C8 C9 C10 . . 118.9(3) ?
C8 C9 H9A . . 120.5 ?
C10 C9 H9A . . 120.5 ?
N2 C10 C9 . . 124.0(3) ?
N2 C10 H10A . . 118.0 ?
C9 C10 H10A . . 118.0 ?
N2 C11 C7 . . 122.8(3) ?
N2 C11 C12 . . 118.0(3) ?
C7 C11 C12 . . 119.2(2) ?
N1 C12 C4 . . 122.3(3) ?
N1 C12 C11 . . 118.6(2) ?
C4 C12 C11 . . 119.1(3) ?
O1 C13 S2 . . 113.1(2) ?
O1 C13 S1 . . 121.3(2) ?
S2 C13 S1 . . 125.6(2) ?
O1 C13 K1 . . 119.78(18) ?
S2 C13 K1 . . 81.04(10) ?
S1 C13 K1 . . 73.16(10) ?
O1 C14 C15 . . 110.5(3) ?
O1 C14 H14A . . 109.5 ?
C15 C14 H14A . . 109.5 ?
O1 C14 H14B . . 109.5 ?
C15 C14 H14B . . 109.5 ?
H14A C14 H14B . . 108.1 ?
C14 C15 H15A . . 109.5 ?
C14 C15 H15B . . 109.5 ?
H15A C15 H15B . . 109.5 ?
C14 C15 H15C . . 109.5 ?
H15A C15 H15C . . 109.5 ?
H15B C15 H15C . . 109.5 ?

loop_
_geom_bond_atom_site_label_1
_geom_bond_atom_site_label_2
_geom_bond_site_symmetry_2
_geom_bond_distance
_geom_bond_publ_flag
K1 N1 . 2.837(2) y
K1 N2 . 2.849(2) y
K1 O1 2_557 2.860(2) y
K1 S1 . 3.3116(10) y
K1 S2 2_557 3.3543(10) y
K1 S2 2_657 3.3645(10) y
K1 S1 2_657 3.4011(12) y
S1 C13 . 1.687(3) ?
S2 C13 . 1.673(3) ?
O1 C13 . 1.366(4) ?
O1 C14 . 1.438(4) ?
N1 C1 . 1.336(4) ?
N1 C12 . 1.357(4) ?
N2 C10 . 1.334(4) ?
N2 C11 . 1.364(3) ?
C1 C2 . 1.399(5) ?
C1 H1A . 0.9500 ?
C2 C3 . 1.362(4) ?
C2 H2A . 0.9500 ?
C3 C4 . 1.403(4) ?
C3 H3A . 0.9500 ?
C4 C12 . 1.414(4) ?
C4 C5 . 1.439(4) ?
C5 C6 . 1.352(4) ?
C5 H5A . 0.9500 ?
C6 C7 . 1.436(4) ?
C6 H6A . 0.9500 ?
C7 C8 . 1.404(4) ?
C7 C11 . 1.408(4) ?
C8 C9 . 1.374(4) ?
C8 H8A . 0.9500 ?
C9 C10 . 1.397(4) ?
C9 H9A . 0.9500 ?
C10 H10A . 0.9500 ?
C11 C12 . 1.455(4) ?
C14 C15 . 1.451(5) ?
C14 H14A . 0.9900 ?
C14 H14B . 0.9900 ?
C15 H15A . 0.9800 ?
C15 H15B . 0.9800 ?
C15 H15C . 0.9800 ?
